data_1519583
loop_
_publ_author_name
'Matthews, Craig J.'
'Horton, Peter N.'
'Hursthouse, Michael B.'

_publ_section_title
;
 C24H28Cl3N12O16Zn2
;
_journal_name_full 'Crystal Structure Report Archive'
_journal_page_first 1066
_journal_year 2004
_chemical_formula_sum 'C24 H28 Cl3 N12 O16 Zn2'
_chemical_formula_weight 977.67
_space_group_IT_number 14
_symmetry_cell_setting monoclinic
_symmetry_space_group_name_Hall '-P 2ybc'
_symmetry_space_group_name_H-M 'P 1 21/c 1'
_atom_sites_solution_hydrogens geom
_atom_sites_solution_primary direct
_atom_sites_solution_secondary difmap
_cell_angle_alpha 90.00
_cell_angle_beta 107.67(2)
_cell_angle_gamma 90.00
_cell_formula_units_Z 4
_cell_length_a 20.502(4)
_cell_length_b 11.575(2)
_cell_length_c 15.431(3)
_cell_measurement_reflns_used 7246
_cell_measurement_temperature 120(2)
_cell_measurement_theta_max 27.485
_cell_measurement_theta_min 2.910
_cell_volume 3489.2(12)
_computing_cell_refinement 'DENZO (Otwinowski & Minor, 1997) & COLLECT (Hooft, R.W.W., 1998)'
_computing_data_collection 'COLLECT (Hooft, R.W.W., 1998)'
_computing_data_reduction 'DENZO (Otwinowski & Minor, 1997) & COLLECT (Hooft, R.W.W., 1998)'
_computing_molecular_graphics 'ORTEP3 for Windows (Farrugia, 1997)'
_computing_structure_refinement 'SHELXL-97 (Sheldrick, 1997b)'
_computing_structure_solution 'SHELXS-97 (Sheldrick, 1997a)'
_diffrn_ambient_temperature 120(2)
_diffrn_detector_area_resol_mean 9.091
_diffrn_measured_fraction_theta_full 0.981
_diffrn_measured_fraction_theta_max 0.981
_diffrn_measurement_device_type 'Bruker-Nonius 95mm CCD camera on \k-goniostat'
_diffrn_measurement_method '\f & \w scans'
_diffrn_radiation_monochromator '10cm confocal mirrors'
_diffrn_radiation_source 'Bruker-Nonius FR591 rotating anode'
_diffrn_radiation_type MoK\a
_diffrn_radiation_wavelength 0.71073
_diffrn_reflns_av_R_equivalents 0.1064
_diffrn_reflns_av_sigmaI/netI 0.0836
_diffrn_reflns_limit_h_max 26
_diffrn_reflns_limit_h_min -26
_diffrn_reflns_limit_k_max 15
_diffrn_reflns_limit_k_min -14
_diffrn_reflns_limit_l_max 19
_diffrn_reflns_limit_l_min -19
_diffrn_reflns_number 37319
_diffrn_reflns_theta_full 27.48
_diffrn_reflns_theta_max 27.48
_diffrn_reflns_theta_min 2.92
_exptl_absorpt_coefficient_mu 1.697
_exptl_absorpt_correction_T_max 0.9509
_exptl_absorpt_correction_T_min 0.7730
_exptl_absorpt_correction_type multi-scan
_exptl_absorpt_process_details 'SADABS V2.10 (Sheldrick, G.M., 2003)'
_exptl_crystal_colour Yellow
_exptl_crystal_density_diffrn 1.861
_exptl_crystal_density_method 'not measured'
_exptl_crystal_description Plate
_exptl_crystal_F_000 1980
_exptl_crystal_size_max 0.16
_exptl_crystal_size_mid 0.14
_exptl_crystal_size_min 0.03
_refine_diff_density_max 1.075
_refine_diff_density_min -0.771
_refine_diff_density_rms 0.163
_refine_ls_extinction_method none
_refine_ls_goodness_of_fit_ref 1.148
_refine_ls_hydrogen_treatment mixed
_refine_ls_matrix_type full
_refine_ls_number_parameters 546
_refine_ls_number_reflns 7835
_refine_ls_number_restraints 18
_refine_ls_restrained_S_all 1.146
_refine_ls_R_factor_all 0.1130
_refine_ls_R_factor_gt 0.0821
_refine_ls_shift/su_max 0.000
_refine_ls_shift/su_mean 0.000
_refine_ls_structure_factor_coef Fsqd
_refine_ls_weighting_details 'calc w=1/[\s^2^(Fo^2^)+(0.0540P)^2^+36.0061P] where P=(Fo^2^+2Fc^2^)/3'
_refine_ls_weighting_scheme calc
_refine_ls_wR_factor_gt 0.1963
_refine_ls_wR_factor_ref 0.2127
_reflns_number_gt 5761
_reflns_number_total 7835
_reflns_threshold_expression >2sigma(I)
_cod_data_source_file eCrystal-1066.cif
_cod_data_source_block s93
_cod_depositor_comments
;
Citation :
Matthews, Craig J. and Horton, Peter N. and Hursthouse, Michael B. (2004)
 University of Southampton, Crystal Structure Report Archive. 
(doi:10.5258/ecrystals/1066)

More at:
http://ecrystals.chem.soton.ac.uk/1066/
;
_cod_original_sg_symbol_H-M P2(1)/c
_cod_database_code 1519583

loop_
_symmetry_equiv_pos_as_xyz
'x, y, z'
'-x, y+1/2, -z+1/2'
'-x, -y, -z'
'x, -y-1/2, z-1/2'

loop_
_atom_site_label
_atom_site_type_symbol
_atom_site_fract_x
_atom_site_fract_y
_atom_site_fract_z
_atom_site_U_iso_or_equiv
_atom_site_adp_type
_atom_site_occupancy
_atom_site_symmetry_multiplicity
_atom_site_calc_flag
_atom_site_refinement_flags
_atom_site_disorder_assembly
_atom_site_disorder_group
C1 C 0.0908(4) 0.3837(7) 0.1337(5) 0.0281(16) Uani 1 1 d . . .
H1 H 0.1191 0.4493 0.1544 0.034 Uiso 1 1 calc R . .
C2 C 0.0210(4) 0.3999(7) 0.0934(5) 0.0301(17) Uani 1 1 d . . .
H2 H 0.0016 0.4749 0.0897 0.036 Uiso 1 1 calc R . .
C3 C -0.0196(4) 0.3060(7) 0.0592(5) 0.0299(17) Uani 1 1 d . . .
H3 H -0.0672 0.3153 0.0293 0.036 Uiso 1 1 calc R . .
C4 C 0.0104(4) 0.1969(7) 0.0691(5) 0.0285(16) Uani 1 1 d . . .
H4 H -0.0166 0.1304 0.0471 0.034 Uiso 1 1 calc R . .
C5 C 0.0795(4) 0.1866(6) 0.1110(5) 0.0231(15) Uani 1 1 d . . .
C6 C 0.1158(4) 0.0736(6) 0.1231(5) 0.0220(14) Uani 1 1 d . . .
C7 C 0.2098(4) -0.0955(6) 0.0859(5) 0.0230(15) Uani 1 1 d . . .
C8 C 0.2498(3) -0.2062(6) 0.1094(5) 0.0235(15) Uani 1 1 d . . .
C9 C 0.2415(4) -0.2983(7) 0.0498(5) 0.0284(16) Uani 1 1 d . . .
H9 H 0.2100 -0.2944 -0.0097 0.034 Uiso 1 1 calc R . .
C10 C 0.2806(4) -0.3962(7) 0.0800(5) 0.0273(16) Uani 1 1 d . . .
H10 H 0.2758 -0.4613 0.0410 0.033 Uiso 1 1 calc R . .
C11 C 0.3261(4) -0.3996(7) 0.1658(5) 0.0254(15) Uani 1 1 d . . .
H11 H 0.3528 -0.4667 0.1874 0.030 Uiso 1 1 calc R . .
C12 C 0.3322(4) -0.3032(7) 0.2199(5) 0.0255(15) Uani 1 1 d . . .
C13 C 0.3820(4) -0.2931(6) 0.3146(5) 0.0235(15) Uani 1 1 d . . .
C14 C 0.4299(4) -0.3760(7) 0.3559(5) 0.0269(16) Uani 1 1 d . . .
H14 H 0.4317 -0.4478 0.3268 0.032 Uiso 1 1 calc R . .
C15 C 0.4742(4) -0.3521(7) 0.4389(5) 0.0286(16) Uani 1 1 d . . .
H15 H 0.5080 -0.4072 0.4684 0.034 Uiso 1 1 calc R . .
C16 C 0.4702(4) -0.2467(7) 0.4813(5) 0.0275(16) Uani 1 1 d . . .
H16 H 0.5009 -0.2291 0.5395 0.033 Uiso 1 1 calc R . .
C17 C 0.4207(3) -0.1695(6) 0.4365(5) 0.0231(15) Uani 1 1 d . . .
C18 C 0.4114(3) -0.0529(6) 0.4696(5) 0.0226(14) Uani 1 1 d . . .
C19 C 0.3202(4) 0.1806(7) 0.3679(5) 0.0254(15) Uani 1 1 d . . .
C20 C 0.3054(4) 0.3018(6) 0.3807(5) 0.0243(15) Uani 1 1 d . . .
C21 C 0.3371(4) 0.3615(7) 0.4616(5) 0.0267(16) Uani 1 1 d . . .
H21 H 0.3682 0.3223 0.5113 0.032 Uiso 1 1 calc R . .
C22 C 0.3234(4) 0.4759(7) 0.4690(5) 0.0278(16) Uani 1 1 d . . .
H22 H 0.3433 0.5170 0.5240 0.033 Uiso 1 1 calc R . .
C23 C 0.2799(4) 0.5298(7) 0.3939(6) 0.0296(17) Uani 1 1 d . . .
H23 H 0.2716 0.6104 0.3957 0.036 Uiso 1 1 calc R . .
C24 C 0.2481(4) 0.4678(7) 0.3160(5) 0.0273(16) Uani 1 1 d . . .
H24 H 0.2167 0.5056 0.2658 0.033 Uiso 1 1 calc R . .
N1 N 0.1194(3) 0.2790(6) 0.1441(4) 0.0261(13) Uani 1 1 d . . .
N2 N 0.0803(3) -0.0212(6) 0.1202(4) 0.0264(14) Uani 1 1 d . . .
H2A H 0.1008 -0.0889 0.1271 0.032 Uiso 1 1 calc R . .
H2B H 0.0359 -0.0173 0.1114 0.032 Uiso 1 1 calc R . .
N3 N 0.1820(3) 0.0814(5) 0.1357(4) 0.0226(12) Uani 1 1 d . . .
N4 N 0.2202(3) -0.0224(5) 0.1538(4) 0.0216(12) Uani 1 1 d . . .
N5 N 0.1666(3) -0.0827(6) 0.0033(4) 0.0252(13) Uani 1 1 d . . .
H5A H 0.1412 -0.0200 -0.0105 0.030 Uiso 1 1 calc R . .
H5B H 0.1631 -0.1368 -0.0379 0.030 Uiso 1 1 calc R . .
N6 N 0.2950(3) -0.2086(5) 0.1935(4) 0.0210(12) Uani 1 1 d . . .
N7 N 0.3764(3) -0.1938(5) 0.3539(4) 0.0240(13) Uani 1 1 d . . .
N8 N 0.4425(3) -0.0212(6) 0.5543(4) 0.0265(14) Uani 1 1 d . . .
H8A H 0.4369 0.0493 0.5723 0.032 Uiso 1 1 calc R . .
H8B H 0.4688 -0.0705 0.5928 0.032 Uiso 1 1 calc R . .
N9 N 0.3712(3) 0.0132(5) 0.4071(4) 0.0244(13) Uani 1 1 d . . .
N10 N 0.3619(3) 0.1249(5) 0.4350(4) 0.0243(13) Uani 1 1 d . . .
N11 N 0.2919(3) 0.1373(5) 0.2867(3) 0.0139(11) Uani 1 1 d . . .
N12 N 0.2610(3) 0.3535(5) 0.3101(4) 0.0250(13) Uani 1 1 d . . .
O1 O 0.2698(3) 0.3122(5) 0.1171(4) 0.0275(11) Uani 1 1 d D . .
O11 O 0.3803(3) -0.0060(5) 0.2052(4) 0.0271(11) Uani 1 1 d D . .
O12 O 0.2332(3) -0.0825(5) 0.3463(4) 0.0279(12) Uani 1 1 d D . .
Zn1 Zn 0.22183(4) 0.23783(7) 0.20037(6) 0.0224(2) Uani 1 1 d D . .
Zn2 Zn 0.30715(4) -0.05099(7) 0.27855(5) 0.0219(2) Uani 1 1 d D . .
H1A H 0.258(10) 0.37(2) 0.08(2) 0.4(2) Uiso 1 1 d D . .
H1B H 0.308(3) 0.292(9) 0.113(8) 0.09(5) Uiso 1 1 d D . .
H11A H 0.390(3) 0.065(2) 0.208(4) 0.012(18) Uiso 1 1 d D . .
H11B H 0.4189(17) -0.038(5) 0.227(5) 0.05(3) Uiso 1 1 d D . .
H12A H 0.207(4) -0.028(4) 0.351(6) 0.06(3) Uiso 1 1 d D . .
H12B H 0.209(4) -0.143(5) 0.336(7) 0.09(5) Uiso 1 1 d D . .
O31 O 0.1587(3) 0.7160(5) 0.3325(4) 0.0405(15) Uani 1 1 d . . .
O32 O 0.0719(3) 0.5923(5) 0.2518(4) 0.0442(15) Uani 1 1 d . . .
O33 O 0.1252(4) 0.7152(7) 0.1734(5) 0.0569(19) Uani 1 1 d . . .
O34 O 0.0534(3) 0.7916(6) 0.2482(5) 0.0474(16) Uani 1 1 d . . .
Cl31 Cl 0.10101(10) 0.70391(16) 0.24994(12) 0.0284(4) Uani 1 1 d . . .
O41 O 0.1460(3) 0.0418(5) 0.4658(4) 0.0391(14) Uani 1 1 d . . .
O42 O 0.1855(3) 0.2303(6) 0.4498(4) 0.0453(16) Uani 1 1 d . . .
O43 O 0.0699(3) 0.1876(6) 0.3934(5) 0.0436(15) Uani 1 1 d . . .
O44 O 0.1453(4) 0.1109(7) 0.3218(4) 0.057(2) Uani 1 1 d . . .
Cl41 Cl 0.13618(9) 0.14182(18) 0.40777(12) 0.0309(4) Uani 1 1 d . . .
O51 O 0.5029(3) 0.1986(6) 0.2974(4) 0.0418(15) Uani 1 1 d . . .
O52 O 0.4945(3) 0.3709(5) 0.2154(4) 0.0419(15) Uani 1 1 d . . .
O53 O 0.4062(3) 0.2362(6) 0.1740(4) 0.0400(14) Uani 1 1 d . . .
O54 O 0.4260(3) 0.3428(5) 0.3105(4) 0.0362(13) Uani 1 1 d . . .
Cl51 Cl 0.45791(9) 0.28798(15) 0.25100(12) 0.0242(4) Uani 1 1 d . . .
O61 O 0.0616(3) 0.4362(5) 0.3895(4) 0.0325(12) Uani 1 1 d D . .
H61A H 0.054(8) 0.365(3) 0.383(7) 0.12(6) Uiso 1 1 d D . .
H61B H 0.069(4) 0.461(6) 0.342(3) 0.02(2) Uiso 1 1 d D . .

loop_
_atom_site_aniso_label
_atom_site_aniso_U_11
_atom_site_aniso_U_22
_atom_site_aniso_U_33
_atom_site_aniso_U_23
_atom_site_aniso_U_13
_atom_site_aniso_U_12
C1 0.029(4) 0.025(4) 0.029(4) 0.005(3) 0.007(3) 0.006(3)
C2 0.034(4) 0.028(4) 0.028(4) -0.001(3) 0.008(3) 0.004(3)
C3 0.026(4) 0.038(4) 0.026(4) 0.005(3) 0.009(3) 0.005(3)
C4 0.023(4) 0.031(4) 0.029(4) 0.000(3) 0.006(3) -0.002(3)
C5 0.027(4) 0.027(4) 0.019(4) 0.000(3) 0.012(3) -0.001(3)
C6 0.024(3) 0.027(4) 0.015(3) -0.004(3) 0.006(3) 0.000(3)
C7 0.020(3) 0.028(4) 0.021(4) -0.005(3) 0.007(3) -0.003(3)
C8 0.020(3) 0.026(4) 0.025(4) -0.001(3) 0.007(3) 0.002(3)
C9 0.028(4) 0.031(4) 0.025(4) -0.003(3) 0.007(3) -0.002(3)
C10 0.031(4) 0.027(4) 0.025(4) -0.004(3) 0.009(3) 0.001(3)
C11 0.027(4) 0.026(4) 0.022(4) -0.001(3) 0.006(3) 0.003(3)
C12 0.024(3) 0.032(4) 0.022(4) 0.000(3) 0.008(3) -0.003(3)
C13 0.025(3) 0.029(4) 0.016(3) 0.002(3) 0.005(3) -0.003(3)
C14 0.023(3) 0.026(4) 0.031(4) -0.001(3) 0.008(3) 0.000(3)
C15 0.028(4) 0.028(4) 0.029(4) 0.009(3) 0.008(3) 0.003(3)
C16 0.029(4) 0.029(4) 0.023(4) 0.001(3) 0.006(3) -0.002(3)
C17 0.020(3) 0.031(4) 0.019(4) -0.001(3) 0.006(3) -0.002(3)
C18 0.021(3) 0.027(4) 0.020(4) -0.003(3) 0.007(3) -0.002(3)
C19 0.026(4) 0.031(4) 0.020(4) -0.007(3) 0.008(3) -0.006(3)
C20 0.020(3) 0.025(4) 0.029(4) 0.006(3) 0.009(3) -0.001(3)
C21 0.026(4) 0.035(4) 0.020(4) 0.001(3) 0.008(3) -0.002(3)
C22 0.031(4) 0.033(4) 0.021(4) -0.005(3) 0.011(3) -0.004(3)
C23 0.034(4) 0.026(4) 0.032(4) -0.001(3) 0.014(3) 0.000(3)
C24 0.027(4) 0.030(4) 0.026(4) -0.002(3) 0.010(3) 0.001(3)
N1 0.024(3) 0.030(3) 0.026(3) -0.004(3) 0.010(3) -0.002(3)
N2 0.027(3) 0.029(3) 0.026(3) 0.002(3) 0.013(3) 0.004(3)
N3 0.022(3) 0.023(3) 0.023(3) -0.001(2) 0.006(2) -0.002(2)
N4 0.021(3) 0.022(3) 0.021(3) -0.005(2) 0.006(2) 0.001(2)
N5 0.029(3) 0.029(3) 0.016(3) -0.003(2) 0.004(2) 0.005(3)
N6 0.021(3) 0.022(3) 0.020(3) 0.000(2) 0.006(2) 0.001(2)
N7 0.024(3) 0.028(3) 0.020(3) 0.004(3) 0.007(2) 0.000(3)
N8 0.029(3) 0.028(3) 0.021(3) 0.003(3) 0.005(3) 0.001(3)
N9 0.025(3) 0.028(3) 0.019(3) 0.000(3) 0.004(2) 0.000(3)
N10 0.026(3) 0.026(3) 0.018(3) -0.002(2) 0.002(2) -0.002(3)
N11 0.017(3) 0.016(3) 0.006(2) 0.000(2) -0.0015(19) 0.001(2)
N12 0.024(3) 0.029(3) 0.024(3) -0.002(3) 0.009(2) -0.001(3)
O1 0.029(3) 0.029(3) 0.025(3) -0.001(2) 0.009(2) 0.000(2)
O11 0.026(3) 0.031(3) 0.027(3) -0.001(2) 0.011(2) -0.003(2)
O12 0.028(3) 0.035(3) 0.023(3) 0.002(2) 0.011(2) 0.003(3)
Zn1 0.0214(4) 0.0248(4) 0.0195(4) 0.0003(3) 0.0039(3) 0.0007(3)
Zn2 0.0219(4) 0.0257(4) 0.0169(4) -0.0002(3) 0.0043(3) -0.0003(3)
O31 0.043(3) 0.034(3) 0.036(3) 0.011(3) 0.000(3) -0.008(3)
O32 0.054(4) 0.029(3) 0.045(4) 0.001(3) 0.009(3) -0.010(3)
O33 0.063(5) 0.077(5) 0.041(4) -0.003(4) 0.031(4) -0.015(4)
O34 0.052(4) 0.038(4) 0.050(4) 0.004(3) 0.012(3) 0.013(3)
Cl31 0.0323(9) 0.0293(9) 0.0222(9) 0.0018(7) 0.0064(7) -0.0026(7)
O41 0.043(3) 0.040(3) 0.033(3) 0.004(3) 0.010(3) 0.004(3)
O42 0.038(3) 0.061(4) 0.034(3) 0.006(3) 0.007(3) -0.010(3)
O43 0.028(3) 0.043(4) 0.060(4) -0.005(3) 0.013(3) 0.005(3)
O44 0.086(5) 0.064(5) 0.023(3) 0.004(3) 0.020(3) 0.036(4)
Cl41 0.0270(9) 0.0427(11) 0.0221(9) -0.0021(8) 0.0064(7) 0.0055(8)
O51 0.059(4) 0.048(4) 0.020(3) 0.009(3) 0.014(3) 0.020(3)
O52 0.040(3) 0.043(3) 0.046(4) 0.003(3) 0.018(3) -0.015(3)
O53 0.030(3) 0.052(4) 0.034(3) -0.010(3) 0.003(2) -0.004(3)
O54 0.041(3) 0.038(3) 0.036(3) -0.005(3) 0.021(3) 0.005(3)
Cl51 0.0237(8) 0.0270(9) 0.0216(9) 0.0027(7) 0.0064(6) 0.0006(7)
O61 0.033(3) 0.036(3) 0.030(3) -0.002(3) 0.011(2) -0.004(3)

loop_
_atom_type_symbol
_atom_type_description
_atom_type_scat_dispersion_real
_atom_type_scat_dispersion_imag
_atom_type_scat_source
C C 0.0033 0.0016 'International Tables Vol C Tables 4.2.6.8 and 6.1.1.4'
H H 0.0000 0.0000 'International Tables Vol C Tables 4.2.6.8 and 6.1.1.4'
N N 0.0061 0.0033 'International Tables Vol C Tables 4.2.6.8 and 6.1.1.4'
O O 0.0106 0.0060 'International Tables Vol C Tables 4.2.6.8 and 6.1.1.4'
Cl Cl 0.1484 0.1585 'International Tables Vol C Tables 4.2.6.8 and 6.1.1.4'
Zn Zn 0.2839 1.4301 'International Tables Vol C Tables 4.2.6.8 and 6.1.1.4'

loop_
_geom_angle_atom_site_label_1
_geom_angle_atom_site_label_2
_geom_angle_atom_site_label_3
_geom_angle
_geom_angle_site_symmetry_1
_geom_angle_site_symmetry_3
N1 C1 C2 122.1(7) . .
N1 C1 H1 118.9 . .
C2 C1 H1 118.9 . .
C3 C2 C1 119.2(7) . .
C3 C2 H2 120.4 . .
C1 C2 H2 120.4 . .
C2 C3 C4 118.6(7) . .
C2 C3 H3 120.7 . .
C4 C3 H3 120.7 . .
C5 C4 C3 119.3(7) . .
C5 C4 H4 120.3 . .
C3 C4 H4 120.3 . .
N1 C5 C4 122.0(7) . .
N1 C5 C6 115.2(6) . .
C4 C5 C6 122.8(7) . .
N2 C6 N3 127.0(7) . .
N2 C6 C5 118.7(6) . .
N3 C6 C5 114.4(6) . .
N4 C7 N5 126.6(7) . .
N4 C7 C8 114.3(6) . .
N5 C7 C8 119.0(6) . .
N6 C8 C9 122.3(7) . .
N6 C8 C7 114.6(6) . .
C9 C8 C7 123.2(7) . .
C8 C9 C10 117.7(7) . .
C8 C9 H9 121.1 . .
C10 C9 H9 121.1 . .
C11 C10 C9 120.2(7) . .
C11 C10 H10 119.9 . .
C9 C10 H10 119.9 . .
C10 C11 C12 118.2(7) . .
C10 C11 H11 120.9 . .
C12 C11 H11 120.9 . .
N6 C12 C11 123.1(7) . .
N6 C12 C13 112.9(6) . .
C11 C12 C13 124.0(7) . .
N7 C13 C14 122.7(7) . .
N7 C13 C12 112.6(6) . .
C14 C13 C12 124.7(7) . .
C15 C14 C13 118.2(7) . .
C15 C14 H14 120.9 . .
C13 C14 H14 120.9 . .
C14 C15 C16 120.2(7) . .
C14 C15 H15 119.9 . .
C16 C15 H15 119.9 . .
C17 C16 C15 118.2(7) . .
C17 C16 H16 120.9 . .
C15 C16 H16 120.9 . .
N7 C17 C16 121.5(7) . .
N7 C17 C18 113.4(6) . .
C16 C17 C18 125.1(7) . .
N9 C18 N8 125.1(7) . .
N9 C18 C17 113.4(6) . .
N8 C18 C17 121.5(7) . .
N10 C19 N11 124.5(7) . .
N10 C19 C20 118.9(7) . .
N11 C19 C20 116.5(7) . .
N12 C20 C21 121.6(7) . .
N12 C20 C19 116.1(7) . .
C21 C20 C19 122.3(7) . .
C22 C21 C20 120.1(7) . .
C22 C21 H21 120.0 . .
C20 C21 H21 120.0 . .
C21 C22 C23 117.7(7) . .
C21 C22 H22 121.1 . .
C23 C22 H22 121.1 . .
C22 C23 C24 120.6(7) . .
C22 C23 H23 119.7 . .
C24 C23 H23 119.7 . .
N12 C24 C23 121.0(7) . .
N12 C24 H24 119.5 . .
C23 C24 H24 119.5 . .
C1 N1 C5 118.7(6) . .
C1 N1 Zn1 127.8(5) . .
C5 N1 Zn1 113.4(5) . .
C6 N2 H2A 120.0 . .
C6 N2 H2B 120.0 . .
H2A N2 H2B 120.0 . .
C6 N3 N4 117.1(6) . .
C6 N3 Zn1 111.3(5) . .
N4 N3 Zn1 121.6(4) . .
C7 N4 N3 116.4(6) . .
C7 N4 Zn2 119.3(5) . .
N3 N4 Zn2 123.3(4) . .
C7 N5 H5A 120.0 . .
C7 N5 H5B 120.0 . .
H5A N5 H5B 120.0 . .
C12 N6 C8 118.5(6) . .
C12 N6 Zn2 123.2(5) . .
C8 N6 Zn2 118.3(5) . .
C13 N7 C17 119.2(6) . .
C13 N7 Zn2 122.0(5) . .
C17 N7 Zn2 118.1(5) . .
C18 N8 H8A 120.0 . .
C18 N8 H8B 120.0 . .
H8A N8 H8B 120.0 . .
C18 N9 N10 115.3(6) . .
C18 N9 Zn2 123.3(5) . .
N10 N9 Zn2 120.2(4) . .
C19 N10 N9 109.5(6) . .
C19 N11 Zn1 115.6(5) . .
C19 N11 Zn2 113.7(5) . .
Zn1 N11 Zn2 128.2(2) . .
C20 N12 C24 118.9(7) . .
C20 N12 Zn1 111.6(5) . .
C24 N12 Zn1 129.5(5) . .
Zn1 O1 H1A 129(4) . .
Zn1 O1 H1B 125(4) . .
H1A O1 H1B 106(4) . .
Zn2 O11 H11A 113(3) . .
Zn2 O11 H11B 114(3) . .
H11A O11 H11B 103(4) . .
Zn2 O12 H12A 119(4) . .
Zn2 O12 H12B 122(4) . .
H12A O12 H12B 106(4) . .
N11 Zn1 O1 106.2(2) . .
N11 Zn1 N1 147.4(2) . .
O1 Zn1 N1 105.1(2) . .
N11 Zn1 N3 85.0(2) . .
O1 Zn1 N3 104.9(2) . .
N1 Zn1 N3 78.5(2) . .
N11 Zn1 N12 79.3(2) . .
O1 Zn1 N12 95.7(2) . .
N1 Zn1 N12 106.3(2) . .
N3 Zn1 N12 157.0(2) . .
O12 Zn2 N9 86.1(2) . .
O12 Zn2 O11 175.8(2) . .
N9 Zn2 O11 94.1(2) . .
O12 Zn2 N11 90.4(2) . .
N9 Zn2 N11 70.4(2) . .
O11 Zn2 N11 85.7(2) . .
O12 Zn2 N4 87.0(2) . .
N9 Zn2 N4 148.7(2) . .
O11 Zn2 N4 90.7(2) . .
N11 Zn2 N4 79.1(2) . .
O12 Zn2 N6 100.5(2) . .
N9 Zn2 N6 139.2(2) . .
O11 Zn2 N6 82.0(2) . .
N11 Zn2 N6 148.5(2) . .
N4 Zn2 N6 72.1(2) . .
O12 Zn2 N7 92.9(2) . .
N9 Zn2 N7 70.5(2) . .
O11 Zn2 N7 91.1(2) . .
N11 Zn2 N7 140.4(2) . .
N4 Zn2 N7 140.4(2) . .
N6 Zn2 N7 69.0(2) . .
O34 Cl31 O33 109.6(5) . .
O34 Cl31 O32 111.2(4) . .
O33 Cl31 O32 110.7(4) . .
O34 Cl31 O31 108.8(4) . .
O33 Cl31 O31 108.8(4) . .
O32 Cl31 O31 107.6(4) . .
O43 Cl41 O41 110.2(4) . .
O43 Cl41 O44 109.6(4) . .
O41 Cl41 O44 109.9(4) . .
O43 Cl41 O42 108.2(4) . .
O41 Cl41 O42 110.1(4) . .
O44 Cl41 O42 108.7(5) . .
O51 Cl51 O52 110.2(4) . .
O51 Cl51 O54 110.6(4) . .
O52 Cl51 O54 110.3(4) . .
O51 Cl51 O53 108.1(4) . .
O52 Cl51 O53 107.4(4) . .
O54 Cl51 O53 110.2(4) . .
H61A O61 H61B 108(5) . .

loop_
_geom_bond_atom_site_label_1
_geom_bond_atom_site_label_2
_geom_bond_distance
_geom_bond_site_symmetry_2
C1 N1 1.335(10) .
C1 C2 1.388(11) .
C1 H1 0.9500 .
C2 C3 1.373(11) .
C2 H2 0.9500 .
C3 C4 1.393(11) .
C3 H3 0.9500 .
C4 C5 1.372(10) .
C4 H4 0.9500 .
C5 N1 1.349(9) .
C5 C6 1.489(10) .
C6 N2 1.311(9) .
C6 N3 1.314(9) .
C7 N4 1.313(9) .
C7 N5 1.322(9) .
C7 C8 1.505(10) .
C8 N6 1.346(9) .
C8 C9 1.384(11) .
C9 C10 1.384(11) .
C9 H9 0.9500 .
C10 C11 1.370(10) .
C10 H10 0.9500 .
C11 C12 1.376(11) .
C11 H11 0.9500 .
C12 N6 1.325(10) .
C12 C13 1.512(10) .
C13 N7 1.321(10) .
C13 C14 1.382(10) .
C14 C15 1.356(11) .
C14 H14 0.9500 .
C15 C16 1.399(11) .
C15 H15 0.9500 .
C16 C17 1.372(10) .
C16 H16 0.9500 .
C17 N7 1.351(9) .
C17 C18 1.476(10) .
C18 N9 1.309(9) .
C18 N8 1.321(9) .
C19 N10 1.296(10) .
C19 N11 1.311(9) .
C19 C20 1.461(11) .
C20 N12 1.332(9) .
C20 C21 1.402(11) .
C21 C22 1.366(11) .
C21 H21 0.9500 .
C22 C23 1.379(11) .
C22 H22 0.9500 .
C23 C24 1.383(11) .
C23 H23 0.9500 .
C24 N12 1.357(10) .
C24 H24 0.9500 .
N1 Zn1 2.070(6) .
N2 H2A 0.8800 .
N2 H2B 0.8800 .
N3 N4 1.415(8) .
N3 Zn1 2.109(6) .
N4 Zn2 2.216(6) .
N5 H5A 0.8800 .
N5 H5B 0.8800 .
N6 Zn2 2.217(6) .
N7 Zn2 2.258(6) .
N8 H8A 0.8800 .
N8 H8B 0.8800 .
N9 N10 1.394(9) .
N9 Zn2 2.151(6) .
N11 Zn1 2.008(5) .
N11 Zn2 2.210(5) .
N12 Zn1 2.116(6) .
O1 Zn1 2.032(5) .
O1 H1A 0.841(19) .
O1 H1B 0.847(19) .
O11 Zn2 2.198(5) .
O11 H11A 0.848(19) .
O11 H11B 0.85(2) .
O12 Zn2 2.117(5) .
O12 H12A 0.845(19) .
O12 H12B 0.84(2) .
O31 Cl31 1.459(6) .
O32 Cl31 1.428(6) .
O33 Cl31 1.420(7) .
O34 Cl31 1.403(7) .
O41 Cl41 1.440(6) .
O42 Cl41 1.446(7) .
O43 Cl41 1.412(6) .
O44 Cl41 1.440(6) .
O51 Cl51 1.426(6) .
O52 Cl51 1.427(6) .
O53 Cl51 1.460(6) .
O54 Cl51 1.428(6) .
O61 H61A 0.84(2) .
O61 H61B 0.84(2) .
